data_9002801
loop_
_publ_author_name
'Yamanaka, T.'
'Hirai, M.'
'Komatsu, Y.'

_publ_section_title
;
 Structure change of Ca1-xSrxTiO3 perovskite with composition and pressure
 Sample: CaTiO3, x = 0.0
;
_journal_name_full 'American Mineralogist'
_journal_page_first 1183
_journal_page_last 1189
_journal_volume 87
_journal_year 2002
_chemical_formula_sum 'Ca O3 Ti'
_chemical_name_mineral Perovskite
_space_group_IT_number 62
_symmetry_space_group_name_Hall '-P 2c 2ab'
_symmetry_space_group_name_H-M 'P b n m'
_cell_angle_alpha 90
_cell_angle_beta 90
_cell_angle_gamma 90
_cell_length_a 5.4043
_cell_length_b 5.4224
_cell_length_c 7.6510
_cell_formula_units_Z 4
_cell_volume 224.207
_database_code_amcsd 0002890
_exptl_crystal_density_diffrn 4.028
_cod_original_formula_sum 'Ca Ti O3'
_cod_database_code 9002801

loop_
_space_group_symop_operation_xyz
x,y,z
x,y,1/2-z
-x,-y,1/2+z
1/2+x,1/2-y,1/2+z
1/2-x,1/2+y,1/2-z
1/2-x,1/2+y,z
1/2+x,1/2-y,-z
-x,-y,-z

loop_
_atom_site_label
_atom_site_fract_x
_atom_site_fract_y
_atom_site_fract_z
_atom_site_U_iso_or_equiv
Ca 0.99160 0.01230 0.25000 0.00785
Ti 0.50000 0.00000 0.00000 0.00570
O1 0.05860 0.46870 0.25000 0.01520
O2 0.71300 0.28800 0.03710 0.01646

loop_
_cod_related_entry_id
_cod_related_entry_database
_cod_related_entry_code
1 AMCSD 0002890
